data_4029274
loop_
_publ_author_name
'Weise, Christian F'
'Lauridsen, Vibeke H'
'Rambo, Raon\'i S'
'Iversen, Eva H'
'Olsen, Marie-Luise'
'J\/orgensen, Karl Anker'

_publ_section_title
;
 Organocatalytic Access to Enantioenriched Dihydropyran Phosphonates via
 an Inverse-Electron-Demand Hetero-Diels-Alder Reaction.
;
_journal_issue 8
_journal_name_full 'The Journal of organic chemistry'
_journal_page_first 3537
_journal_page_last 3546
_journal_paper_doi 10.1021/jo500347a
_journal_volume 79
_journal_year 2014
_chemical_absolute_configuration ad
_chemical_formula_moiety 'C21 H25 O5 P'
_chemical_formula_sum 'C21 H25 O5 P'
_chemical_formula_weight 388.38
_chemical_name_systematic
;
 ? 
;
_space_group_crystal_system monoclinic
_space_group_IT_number 4
_space_group_name_Hall 'P 2yb'
_space_group_name_H-M_alt 'P 1 21 1'
_symmetry_space_group_name_Hall 'P 2yb'
_symmetry_space_group_name_H-M 'P 1 21 1'
_atom_sites_solution_hydrogens geom
_atom_sites_solution_primary direct
_atom_sites_solution_secondary difmap
_audit_creation_date 2013-12-17
_audit_creation_method
;
  Olex2 1.2
  (compiled Apr  9 2013 14:10:59, GUI svn.r4456)
;
_cell_angle_alpha 90.00
_cell_angle_beta 99.425(3)
_cell_angle_gamma 90.00
_cell_formula_units_Z 2
_cell_length_a 9.4518(6)
_cell_length_b 9.6464(6)
_cell_length_c 10.9137(7)
_cell_measurement_reflns_used 9916
_cell_measurement_temperature 100(2)
_cell_measurement_theta_max 27.01
_cell_measurement_theta_min 2.24
_cell_volume 981.63(11)
_computing_molecular_graphics
;
O. V. Dolomanov, L. J. Bourhis, R. J. Gildea, J. A. K. Howard and H. Puschmann,
OLEX2: a complete structure solution, refinement and analysis program.
J. Appl. Cryst. (2009). 42, 339-341.
;
_computing_publication_material
;
O. V. Dolomanov, L. J. Bourhis, R. J. Gildea, J. A. K. Howard and H. Puschmann,
OLEX2: a complete structure solution, refinement and analysis program.
J. Appl. Cryst. (2009). 42, 339-341.
;
_computing_structure_refinement
;
SHELXL, G.M. Sheldrick, Acta Cryst.
(2008). A64, 112-122
;
_computing_structure_solution
;
SHELXS, G.M. Sheldrick, Acta Cryst.
(2008). A64, 112-122
;
_diffrn_ambient_temperature 100
_diffrn_detector 'Bruker APEX2 area detector'
_diffrn_detector_area_resol_mean 7.9
_diffrn_detector_type 'CCD area detector'
_diffrn_measured_fraction_theta_full 0.988
_diffrn_measured_fraction_theta_max 0.988
_diffrn_measurement_device 'three-circle diffractometer'
_diffrn_measurement_device_type 'Bruker SMART APEX2 area detector'
_diffrn_measurement_method '\w and \f scans'
_diffrn_radiation_monochromator 'mirror optics'
_diffrn_radiation_probe x-ray
_diffrn_radiation_type 'Ag K\a'
_diffrn_radiation_wavelength 0.56085
_diffrn_reflns_av_R_equivalents 0.0462
_diffrn_reflns_av_unetI/netI 0.0461
_diffrn_reflns_limit_h_max 15
_diffrn_reflns_limit_h_min -15
_diffrn_reflns_limit_k_max 15
_diffrn_reflns_limit_k_min -15
_diffrn_reflns_limit_l_max 17
_diffrn_reflns_limit_l_min -17
_diffrn_reflns_number 32834
_diffrn_reflns_theta_full 27.17
_diffrn_reflns_theta_max 27.17
_diffrn_reflns_theta_min 1.49
_diffrn_standards_number 0
_exptl_absorpt_coefficient_mu 0.096
_exptl_absorpt_correction_T_max 0.7455
_exptl_absorpt_correction_T_min 0.6312
_exptl_absorpt_correction_type multi-scan
_exptl_absorpt_process_details
;
SADABS-2012/1 (Bruker,2012) was used for absorption correction.
wR2(int) was 0.1369 before and 0.0548 after correction.
The Ratio of minimum to maximum transmission is 0.8467.
The \l/2 correction factor is 0.0015.
;
_exptl_crystal_colour 'clear light yellow'
_exptl_crystal_colour_lustre clear
_exptl_crystal_colour_modifier light
_exptl_crystal_colour_primary yellow
_exptl_crystal_density_diffrn 1.314
_exptl_crystal_density_method 'not measured'
_exptl_crystal_description needle
_exptl_crystal_F_000 412
_exptl_crystal_size_max 0.2
_exptl_crystal_size_mid 0.14
_exptl_crystal_size_min 0.06
_refine_diff_density_max 0.523
_refine_diff_density_min -0.381
_refine_diff_density_rms 0.064
_refine_ls_abs_structure_details 'Flack H D (1983), Acta Cryst. A39, 876-881'
_refine_ls_abs_structure_Flack 0.06(9)
_refine_ls_extinction_method none
_refine_ls_goodness_of_fit_ref 1.049
_refine_ls_hydrogen_treatment constr
_refine_ls_matrix_type full
_refine_ls_number_parameters 247
_refine_ls_number_reflns 8741
_refine_ls_number_restraints 1
_refine_ls_restrained_S_all 1.049
_refine_ls_R_factor_all 0.0485
_refine_ls_R_factor_gt 0.0409
_refine_ls_shift/su_max 0.037
_refine_ls_shift/su_mean 0.001
_refine_ls_structure_factor_coef Fsqd
_refine_ls_weighting_details 'calc w=1/[\s^2^(Fo^2^)+(0.0457P)^2^+0.1952P] where P=(Fo^2^+2Fc^2^)/3'
_refine_ls_weighting_scheme calc
_refine_ls_wR_factor_gt 0.0947
_refine_ls_wR_factor_ref 0.1000
_reflns_number_gt 7818
_reflns_number_total 8741
_reflns_threshold_expression >2sigma(I)
_cod_data_source_file jo500347a_si_003.cif
_cod_data_source_block c21h25o5p_0m
_cod_depositor_comments
;Adding full bibliography for
 ./tmp-cod-update-bibliographies-12971/cifs/4029274.cif.
;
_cod_database_code 4029274
_olex2_refinement_description
;
1. Fixed Uiso
 At 1.2 times of:
  All C(H) groups, All C(H,H) groups
 At 1.5 times of:
  All C(H,H,H) groups, All O(H) groups
2.a Ternary CH refined with riding coordinates:
 C3(H3), C5(H5), C4(H4)
2.b Secondary CH2 refined with riding coordinates:
 C1(H1A,H1B), C2(H2A,H2B)
2.c Aromatic/amide H refined with riding coordinates:
 C6(H6), C19(H19), C15(H15), C16(H16), C18(H18), C9(H9), C17(H17), C13(H13),
 C11(H11), C10(H10), C12(H12)
2.d Idealised Me refined as rotating group:
 C20(H20A,H20B,H20C), C21(H21A,H21B,H21C)
2.e Idealised tetrahedral OH refined as rotating group:
 O5(H5A)
;

loop_
_space_group_symop_id
_space_group_symop_operation_xyz
1 'x, y, z'
2 '-x, y+1/2, -z'

loop_
_atom_site_label
_atom_site_type_symbol
_atom_site_fract_x
_atom_site_fract_y
_atom_site_fract_z
_atom_site_U_iso_or_equiv
_atom_site_adp_type
_atom_site_occupancy
_atom_site_symmetry_multiplicity
_atom_site_calc_flag
_atom_site_refinement_flags
P1 P 0.72264(3) 0.90933(3) 0.22082(3) 0.01235(6) Uani 1 1 d .
O1 O 0.99835(9) 0.86770(10) 0.29338(8) 0.01566(17) Uani 1 1 d .
C3 C 1.13440(11) 0.90303(13) 0.36829(10) 0.01122(17) Uani 1 1 d .
H3 H 1.1562 1.0027 0.3543 0.013 Uiso 1 1 calc R
O4 O 0.59176(10) 0.94490(10) 0.26998(9) 0.01757(19) Uani 1 1 d .
C8 C 1.27798(11) 0.90974(14) 0.58065(10) 0.01168(17) Uani 1 1 d .
C14 C 0.98168(11) 0.92337(12) 0.67590(10) 0.01094(18) Uani 1 1 d .
C7 C 0.87944(11) 0.91155(14) 0.33756(10) 0.01213(17) Uani 1 1 d .
C5 C 1.01058(12) 0.96675(12) 0.54899(10) 0.01073(18) Uani 1 1 d .
H5 H 1.0425 1.0657 0.5547 0.013 Uiso 1 1 calc R
C6 C 0.87742(12) 0.95811(13) 0.45243(11) 0.01171(19) Uani 1 1 d .
H6 H 0.7886 0.9869 0.4741 0.014 Uiso 1 1 calc R
O2 O 0.75429(11) 1.00600(11) 0.11219(9) 0.01830(18) Uani 1 1 d .
O3 O 0.73089(10) 0.76243(11) 0.16217(9) 0.01959(19) Uani 1 1 d .
C4 C 1.13144(12) 0.88005(12) 0.50706(10) 0.01084(19) Uani 1 1 d .
H4 H 1.1095 0.7800 0.5190 0.013 Uiso 1 1 calc R
O5 O 1.30785(11) 0.97023(13) 0.16174(10) 0.0243(2) Uani 1 1 d .
H5A H 1.3960 0.9727 0.1900 0.036 Uiso 1 1 calc R
C19 C 0.91071(13) 0.79962(13) 0.69122(11) 0.0140(2) Uani 1 1 d .
H19 H 0.8794 0.7426 0.6211 0.017 Uiso 1 1 calc R
C15 C 1.02627(14) 1.00562(14) 0.77997(12) 0.0165(2) Uani 1 1 d .
H15 H 1.0752 1.0902 0.7714 0.020 Uiso 1 1 calc R
C16 C 0.99970(16) 0.96481(16) 0.89648(12) 0.0203(3) Uani 1 1 d .
H16 H 1.0299 1.0220 0.9668 0.024 Uiso 1 1 calc R
C18 C 0.88507(14) 0.75827(14) 0.80760(12) 0.0160(2) Uani 1 1 d .
H18 H 0.8372 0.6732 0.8167 0.019 Uiso 1 1 calc R
C1 C 1.25278(14) 0.83731(16) 0.18375(12) 0.0190(2) Uani 1 1 d .
H1A H 1.3150 0.7655 0.1555 0.023 Uiso 1 1 calc R
H1B H 1.1558 0.8274 0.1342 0.023 Uiso 1 1 calc R
C2 C 1.24421(13) 0.81321(13) 0.31985(11) 0.0139(2) Uani 1 1 d .
H2A H 1.2204 0.7146 0.3315 0.017 Uiso 1 1 calc R
H2B H 1.3396 0.8313 0.3698 0.017 Uiso 1 1 calc R
C9 C 1.32861(14) 1.04502(13) 0.60029(12) 0.0157(2) Uani 1 1 d .
H9 H 1.2676 1.1206 0.5715 0.019 Uiso 1 1 calc R
C17 C 0.92944(14) 0.84128(15) 0.91020(12) 0.0173(2) Uani 1 1 d .
H17 H 0.9117 0.8135 0.9898 0.021 Uiso 1 1 calc R
C13 C 1.37049(14) 0.80123(14) 0.62289(12) 0.0166(2) Uani 1 1 d .
H13 H 1.3383 0.7083 0.6101 0.020 Uiso 1 1 calc R
C11 C 1.55762(14) 0.96125(17) 0.70273(14) 0.0225(3) Uani 1 1 d .
H11 H 1.6524 0.9789 0.7441 0.027 Uiso 1 1 calc R
C10 C 1.46646(14) 1.07076(15) 0.66109(14) 0.0203(3) Uani 1 1 d .
H10 H 1.4990 1.1636 0.6744 0.024 Uiso 1 1 calc R
C12 C 1.50931(14) 0.82685(15) 0.68348(14) 0.0213(3) Uani 1 1 d .
H12 H 1.5710 0.7516 0.7117 0.026 Uiso 1 1 calc R
C20 C 0.74394(18) 1.15460(16) 0.12504(15) 0.0248(3) Uani 1 1 d .
H20A H 0.7702 1.2000 0.0516 0.037 Uiso 1 1 calc R
H20B H 0.8093 1.1850 0.1993 0.037 Uiso 1 1 calc R
H20C H 0.6453 1.1796 0.1329 0.037 Uiso 1 1 calc R
C21 C 0.62693(16) 0.71785(19) 0.05735(14) 0.0267(3) Uani 1 1 d .
H21A H 0.6179 0.7888 -0.0078 0.040 Uiso 1 1 calc R
H21B H 0.5338 0.7040 0.0839 0.040 Uiso 1 1 calc R
H21C H 0.6587 0.6305 0.0249 0.040 Uiso 1 1 calc R

loop_
_atom_site_aniso_label
_atom_site_aniso_U_11
_atom_site_aniso_U_22
_atom_site_aniso_U_33
_atom_site_aniso_U_23
_atom_site_aniso_U_13
_atom_site_aniso_U_12
P1 0.00898(11) 0.01685(13) 0.01077(12) -0.00039(11) 0.00022(9) 0.00090(11)
O1 0.0076(3) 0.0255(4) 0.0133(4) -0.0058(3) 0.0002(3) 0.0032(3)
C3 0.0087(4) 0.0136(4) 0.0110(4) 0.0001(4) 0.0007(3) 0.0005(4)
O4 0.0096(4) 0.0261(5) 0.0172(4) 0.0001(3) 0.0026(3) 0.0020(3)
C8 0.0095(4) 0.0135(4) 0.0118(4) 0.0008(4) 0.0013(3) -0.0006(4)
C14 0.0092(4) 0.0129(5) 0.0104(4) -0.0004(4) 0.0008(3) 0.0002(4)
C7 0.0085(4) 0.0147(4) 0.0128(4) 0.0012(4) 0.0005(3) 0.0009(4)
C5 0.0102(4) 0.0122(4) 0.0097(4) 0.0008(4) 0.0015(3) 0.0001(4)
C6 0.0098(4) 0.0142(4) 0.0112(5) 0.0013(4) 0.0019(4) 0.0020(4)
O2 0.0182(4) 0.0250(5) 0.0117(4) 0.0029(3) 0.0027(3) 0.0021(4)
O3 0.0167(4) 0.0199(4) 0.0203(4) -0.0070(4) -0.0027(3) 0.0009(4)
C4 0.0092(4) 0.0126(5) 0.0107(4) 0.0004(3) 0.0014(3) -0.0002(3)
O5 0.0150(4) 0.0356(6) 0.0232(5) 0.0120(4) 0.0056(4) 0.0074(4)
C19 0.0146(5) 0.0148(5) 0.0124(5) -0.0012(4) 0.0014(4) -0.0032(4)
C15 0.0199(6) 0.0159(5) 0.0135(5) -0.0020(4) 0.0021(4) -0.0037(4)
C16 0.0259(7) 0.0233(6) 0.0115(5) -0.0044(4) 0.0027(5) -0.0028(5)
C18 0.0145(5) 0.0191(5) 0.0148(5) 0.0025(4) 0.0031(4) -0.0023(4)
C1 0.0130(5) 0.0314(7) 0.0124(5) -0.0024(5) 0.0015(4) 0.0047(5)
C2 0.0112(5) 0.0179(5) 0.0130(5) -0.0011(4) 0.0028(4) 0.0033(4)
C9 0.0130(5) 0.0141(5) 0.0196(6) -0.0004(4) 0.0019(4) -0.0013(4)
C17 0.0174(5) 0.0238(6) 0.0112(5) 0.0019(4) 0.0038(4) 0.0009(5)
C13 0.0131(5) 0.0145(5) 0.0207(6) 0.0017(4) -0.0013(4) 0.0002(4)
C11 0.0119(5) 0.0285(6) 0.0249(7) -0.0020(5) -0.0032(5) -0.0039(5)
C10 0.0139(5) 0.0198(6) 0.0262(6) -0.0022(5) 0.0006(5) -0.0043(4)
C12 0.0133(5) 0.0235(6) 0.0245(7) 0.0033(5) -0.0041(5) 0.0026(5)
C20 0.0274(7) 0.0240(6) 0.0217(6) 0.0083(5) 0.0007(5) -0.0011(5)
C21 0.0191(6) 0.0388(8) 0.0211(6) -0.0127(6) 0.0003(5) -0.0065(6)

loop_
_atom_type_symbol
_atom_type_description
_atom_type_scat_dispersion_real
_atom_type_scat_dispersion_imag
_atom_type_scat_source
C C 0.0015 0.0009 'International Tables Vol C Tables 4.2.6.8 and 6.1.1.4'
H H 0.0000 0.0000 'International Tables Vol C Tables 4.2.6.8 and 6.1.1.4'
O O 0.0056 0.0036 'International Tables Vol C Tables 4.2.6.8 and 6.1.1.4'
P P 0.0667 0.0580 'International Tables Vol C Tables 4.2.6.8 and 6.1.1.4'

loop_
_geom_angle_atom_site_label_1
_geom_angle_atom_site_label_2
_geom_angle_atom_site_label_3
_geom_angle
O4 P1 C7 112.73(5)
O4 P1 O2 114.34(6)
O4 P1 O3 117.62(6)
O2 P1 C7 106.95(6)
O3 P1 C7 102.21(6)
O3 P1 O2 101.56(6)
C7 O1 C3 115.83(9)
O1 C3 C4 111.42(9)
O1 C3 C2 105.36(9)
C2 C3 C4 112.74(9)
C9 C8 C4 121.39(11)
C13 C8 C4 120.31(11)
C13 C8 C9 118.12(11)
C19 C14 C5 120.62(10)
C19 C14 C15 118.53(11)
C15 C14 C5 120.84(11)
O1 C7 P1 112.32(8)
C6 C7 P1 122.36(9)
C6 C7 O1 125.24(10)
C14 C5 C4 111.99(9)
C6 C5 C14 111.69(10)
C6 C5 C4 109.68(9)
C7 C6 C5 122.48(10)
C20 O2 P1 119.34(10)
C21 O3 P1 121.40(10)
C3 C4 C5 110.37(9)
C8 C4 C3 109.50(9)
C8 C4 C5 113.47(9)
C18 C19 C14 121.01(11)
C16 C15 C14 120.52(12)
C17 C16 C15 120.23(12)
C17 C18 C19 119.87(12)
O5 C1 C2 112.56(11)
C3 C2 C1 113.82(10)
C10 C9 C8 120.92(12)
C16 C17 C18 119.84(12)
C12 C13 C8 121.05(12)
C12 C11 C10 119.47(12)
C9 C10 C11 120.28(13)
C11 C12 C13 120.16(12)

loop_
_geom_bond_atom_site_label_1
_geom_bond_atom_site_label_2
_geom_bond_distance
P1 O4 1.4675(10)
P1 C7 1.7893(10)
P1 O2 1.5750(10)
P1 O3 1.5621(10)
O1 C3 1.4470(13)
O1 C7 1.3609(14)
C3 C4 1.5355(16)
C3 C2 1.5123(17)
C8 C4 1.5104(15)
C8 C9 1.3944(18)
C8 C13 1.3931(17)
C14 C5 1.5139(16)
C14 C19 1.3927(17)
C14 C15 1.3930(17)
C7 C6 1.3347(16)
C5 C6 1.5058(16)
C5 C4 1.5443(16)
O2 C20 1.4452(19)
O3 C21 1.4460(16)
O5 C1 1.4191(19)
C19 C18 1.3900(17)
C15 C16 1.3927(19)
C16 C17 1.384(2)
C18 C17 1.3846(19)
C1 C2 1.5186(18)
C9 C10 1.3844(18)
C13 C12 1.3913(18)
C11 C10 1.392(2)
C11 C12 1.379(2)

loop_
_geom_torsion_atom_site_label_1
_geom_torsion_atom_site_label_2
_geom_torsion_atom_site_label_3
_geom_torsion_atom_site_label_4
_geom_torsion
P1 C7 C6 C5 -176.88(9)
O1 C3 C4 C8 176.54(10)
O1 C3 C4 C5 -57.87(13)
O1 C3 C2 C1 60.18(13)
O1 C7 C6 C5 -0.4(2)
C3 O1 C7 P1 162.81(9)
C3 O1 C7 C6 -14.02(19)
O4 P1 C7 O1 175.05(9)
O4 P1 C7 C6 -8.02(14)
O4 P1 O2 C20 46.78(12)
O4 P1 O3 C21 59.22(13)
C8 C9 C10 C11 0.6(2)
C8 C13 C12 C11 0.0(2)
C14 C5 C6 C7 -139.98(12)
C14 C5 C4 C3 167.04(9)
C14 C5 C4 C8 -69.63(12)
C14 C19 C18 C17 0.49(19)
C14 C15 C16 C17 0.5(2)
C7 P1 O2 C20 -78.76(11)
C7 P1 O3 C21 -176.76(11)
C7 O1 C3 C4 42.95(14)
C7 O1 C3 C2 165.53(11)
C5 C14 C19 C18 179.31(11)
C5 C14 C15 C16 -179.79(12)
C6 C5 C4 C3 42.45(12)
C6 C5 C4 C8 165.77(10)
O2 P1 C7 O1 -58.45(11)
O2 P1 C7 C6 118.48(12)
O2 P1 O3 C21 -66.35(12)
O3 P1 C7 O1 47.83(11)
O3 P1 C7 C6 -135.24(12)
O3 P1 O2 C20 174.50(10)
C4 C3 C2 C1 -178.10(10)
C4 C8 C9 C10 -175.88(12)
C4 C8 C13 C12 175.62(12)
C4 C5 C6 C7 -15.21(16)
O5 C1 C2 C3 67.62(13)
C19 C14 C5 C6 49.86(15)
C19 C14 C5 C4 -73.61(13)
C19 C14 C15 C16 -0.26(19)
C19 C18 C17 C16 -0.3(2)
C15 C14 C5 C6 -130.61(12)
C15 C14 C5 C4 105.92(12)
C15 C14 C19 C18 -0.22(18)
C15 C16 C17 C18 -0.2(2)
C2 C3 C4 C8 58.31(13)
C2 C3 C4 C5 -176.09(10)
C9 C8 C4 C3 74.24(14)
C9 C8 C4 C5 -49.56(15)
C9 C8 C13 C12 0.29(19)
C13 C8 C4 C3 -100.94(13)
C13 C8 C4 C5 135.27(12)
C13 C8 C9 C10 -0.60(19)
C10 C11 C12 C13 0.0(2)
C12 C11 C10 C9 -0.3(2)
